data_2239923
loop_
_publ_author_name
'Mohri, Saki'
'Ohisa, Shinji'
'Noguchi, Keiichi'
'Yonezawa, Noriyuki'
'Okamoto, Akiko'

_publ_section_title
;
 Crystal structure of 2,7-diethoxy-1,8-bis(4-nitrobenzoyl)naphthalene
;
_journal_coeditor_code IS5370
_journal_issue 9
_journal_name_full 'Acta Crystallographica Section E'
_journal_page_first 138
_journal_page_last 141
_journal_paper_doi 10.1107/S1600536814018674
_journal_volume 70
_journal_year 2014
_chemical_formula_iupac 'C28 H22 N2 O8'
_chemical_formula_moiety 'C28 H22 N2 O8'
_chemical_formula_sum 'C28 H22 N2 O8'
_chemical_formula_weight 514.48
_chemical_name_systematic
;
2,7-Diethoxy-1,8-bis(4-nitrobenzoyl)naphthalene
;
_space_group_IT_number 15
_symmetry_cell_setting monoclinic
_symmetry_space_group_name_Hall '-C 2yc'
_symmetry_space_group_name_H-M 'C 1 2/c 1'
_atom_sites_solution_hydrogens geom
_atom_sites_solution_primary direct
_atom_sites_solution_secondary difmap
_audit_creation_method SHELXL-97
_cell_angle_alpha 90.00
_cell_angle_beta 97.257(14)
_cell_angle_gamma 90.00
_cell_formula_units_Z 4
_cell_length_a 23.5359(16)
_cell_length_b 10.2522(5)
_cell_length_c 10.3605(11)
_cell_measurement_reflns_used 1640
_cell_measurement_temperature 193(2)
_cell_measurement_theta_max 67.50
_cell_measurement_theta_min 3.79
_cell_volume 2479.9(3)
_computing_cell_refinement 'PROCESS-AUTO (Rigaku, 1998)'
_computing_data_collection 'PROCESS-AUTO (Rigaku, 1998)'
_computing_data_reduction 'CrystalStructure (Rigaku, 2010)'
_computing_molecular_graphics 'ORTEPIII (Burnett & Johnson, 1996)'
_computing_publication_material 'SHELXL97 (Sheldrick, 2008)'
_computing_structure_refinement 'SHELXL97 (Sheldrick, 2008)'
_computing_structure_solution 'SIR2004 (Burla <i>et al.</i>, 2007)'
_diffrn_ambient_temperature 193(2)
_diffrn_detector_area_resol_mean 10.000
_diffrn_measured_fraction_theta_full 0.997
_diffrn_measured_fraction_theta_max 0.997
_diffrn_measurement_device_type 'Rigaku R-AXIS RAPID'
_diffrn_measurement_method \w
_diffrn_radiation_monochromator graphite
_diffrn_radiation_source 'rotating anode'
_diffrn_radiation_type CuK\a
_diffrn_radiation_wavelength 1.54187
_diffrn_reflns_av_R_equivalents 0.0441
_diffrn_reflns_av_sigmaI/netI 0.0145
_diffrn_reflns_limit_h_max 27
_diffrn_reflns_limit_h_min -28
_diffrn_reflns_limit_k_max 12
_diffrn_reflns_limit_k_min -12
_diffrn_reflns_limit_l_max 12
_diffrn_reflns_limit_l_min -12
_diffrn_reflns_number 21420
_diffrn_reflns_theta_full 68.19
_diffrn_reflns_theta_max 68.19
_diffrn_reflns_theta_min 3.79
_diffrn_standards_number 0
_exptl_absorpt_coefficient_mu 0.856
_exptl_absorpt_correction_T_max 0.8474
_exptl_absorpt_correction_T_min 0.6741
_exptl_absorpt_correction_type numerical
_exptl_absorpt_process_details
;
(NUMABS; Higashi, 1999)
;
_exptl_crystal_colour yellow
_exptl_crystal_density_diffrn 1.378
_exptl_crystal_density_method 'not measured'
_exptl_crystal_description block
_exptl_crystal_F_000 1072
_exptl_crystal_size_max 0.50
_exptl_crystal_size_mid 0.40
_exptl_crystal_size_min 0.20
_refine_diff_density_max 0.205
_refine_diff_density_min -0.262
_refine_ls_extinction_coef 0.0031(2)
_refine_ls_extinction_expression Fc^*^=kFc[1+0.001xFc^2^\l^3^/sin(2\q)]^-1/4^
_refine_ls_extinction_method 'SHELXL97 (Sheldrick, 2008)'
_refine_ls_goodness_of_fit_ref 1.024
_refine_ls_hydrogen_treatment constr
_refine_ls_matrix_type full
_refine_ls_number_parameters 175
_refine_ls_number_reflns 2272
_refine_ls_number_restraints 0
_refine_ls_restrained_S_all 1.024
_refine_ls_R_factor_all 0.0384
_refine_ls_R_factor_gt 0.0365
_refine_ls_shift/su_max 0.001
_refine_ls_shift/su_mean 0.000
_refine_ls_structure_factor_coef Fsqd
_refine_ls_weighting_details 'calc w=1/[\s^2^(Fo^2^)+(0.0552P)^2^+1.3200P] where P=(Fo^2^+2Fc^2^)/3'
_refine_ls_weighting_scheme calc
_refine_ls_wR_factor_gt 0.0994
_refine_ls_wR_factor_ref 0.1008
_reflns_number_gt 2118
_reflns_number_total 2272
_reflns_threshold_expression I>2sigma(I)
_cod_data_source_file is5370sup1.cif
_cod_data_source_block I
_cod_original_sg_symbol_H-M 'C 2/c'
_cod_database_code 2239923
_cod_database_fobs_code 2239923

loop_
_symmetry_equiv_pos_site_id
_symmetry_equiv_pos_as_xyz
1 +X,+Y,+Z
2 -X,+Y,1/2-Z
3 -X,-Y,-Z
4 +X,-Y,1/2+Z
5 1/2+X,1/2+Y,+Z
6 1/2-X,1/2+Y,1/2-Z
7 1/2-X,1/2-Y,-Z
8 1/2+X,1/2-Y,1/2+Z

loop_
_atom_site_type_symbol
_atom_site_label
_atom_site_fract_x
_atom_site_fract_y
_atom_site_fract_z
_atom_site_U_iso_or_equiv
_atom_site_adp_type
_atom_site_calc_flag
_atom_site_refinement_flags
_atom_site_occupancy
_atom_site_symmetry_multiplicity
O O1 0.48373(3) 0.18553(8) 0.10345(8) 0.0365(2) Uani d . 1 1
O O2 0.60134(4) 0.37631(9) 0.01960(9) 0.0428(3) Uani d . 1 1
O O3 0.72391(7) -0.19473(16) 0.10952(14) 0.0991(6) Uani d . 1 1
O O4 0.76491(5) -0.08350(14) 0.27145(16) 0.0812(4) Uani d . 1 1
N N1 0.72522(6) -0.10377(14) 0.18632(14) 0.0584(4) Uani d . 1 1
C C1 0.53601(5) 0.37563(12) 0.16932(11) 0.0305(3) Uani d . 1 1
C C2 0.57104(5) 0.44716(13) 0.09761(11) 0.0347(3) Uani d . 1 1
C C3 0.57153(5) 0.58479(13) 0.10108(12) 0.0397(3) Uani d . 1 1
H H3 0.5962 0.6327 0.0528 0.048 Uiso calc R 1 1
C C4 0.53620(5) 0.64790(13) 0.17435(12) 0.0396(3) Uani d . 1 1
H H4 0.5359 0.7406 0.1746 0.048 Uiso calc R 1 1
C C5 0.5000 0.58029(16) 0.2500 0.0346(4) Uani d S 1 2
C C6 0.5000 0.44053(16) 0.2500 0.0303(4) Uani d S 1 2
C C7 0.53051(5) 0.23260(12) 0.14003(11) 0.0306(3) Uani d . 1 1
C C8 0.58275(5) 0.14797(11) 0.15282(11) 0.0325(3) Uani d . 1 1
C C9 0.63069(5) 0.17560(12) 0.24136(12) 0.0368(3) Uani d . 1 1
H H9 0.6313 0.2522 0.2932 0.044 Uiso calc R 1 1
C C10 0.67737(5) 0.09281(13) 0.25474(13) 0.0415(3) Uani d . 1 1
H H10 0.7099 0.1102 0.3164 0.050 Uiso calc R 1 1
C C11 0.67537(6) -0.01629(13) 0.17554(14) 0.0422(3) Uani d . 1 1
C C12 0.62879(6) -0.04532(13) 0.08520(14) 0.0455(3) Uani d . 1 1
H H12 0.6288 -0.1204 0.0314 0.055 Uiso calc R 1 1
C C13 0.58214(6) 0.03741(13) 0.07495(13) 0.0410(3) Uani d . 1 1
H H13 0.5494 0.0187 0.0143 0.049 Uiso calc R 1 1
C C14 0.64361(6) 0.43699(15) -0.04805(14) 0.0458(3) Uani d . 1 1
H H14A 0.6698 0.4913 0.0121 0.055 Uiso calc R 1 1
H H14B 0.6252 0.4930 -0.1193 0.055 Uiso calc R 1 1
C C15 0.67573(7) 0.32734(18) -0.10160(18) 0.0615(4) Uani d . 1 1
H H15A 0.6952 0.2756 -0.0297 0.074 Uiso calc R 1 1
H H15B 0.7041 0.3631 -0.1535 0.074 Uiso calc R 1 1
H H15C 0.6488 0.2717 -0.1567 0.074 Uiso calc R 1 1

loop_
_atom_site_aniso_label
_atom_site_aniso_U_11
_atom_site_aniso_U_22
_atom_site_aniso_U_33
_atom_site_aniso_U_12
_atom_site_aniso_U_13
_atom_site_aniso_U_23
O1 0.0325(5) 0.0357(5) 0.0403(5) -0.0042(3) 0.0003(3) -0.0047(4)
O2 0.0451(5) 0.0403(5) 0.0458(5) -0.0028(4) 0.0167(4) 0.0027(4)
O3 0.1189(12) 0.1059(12) 0.0720(9) 0.0757(10) 0.0100(8) -0.0127(8)
O4 0.0517(7) 0.0739(9) 0.1132(11) 0.0221(6) -0.0077(7) 0.0084(8)
N1 0.0580(8) 0.0581(8) 0.0623(8) 0.0231(6) 0.0198(7) 0.0154(7)
C1 0.0301(6) 0.0293(6) 0.0306(6) -0.0002(4) -0.0027(5) 0.0010(4)
C2 0.0338(6) 0.0353(7) 0.0338(6) -0.0014(5) -0.0004(5) 0.0012(5)
C3 0.0414(7) 0.0351(7) 0.0418(7) -0.0071(5) 0.0024(5) 0.0071(5)
C4 0.0463(7) 0.0276(6) 0.0427(7) -0.0031(5) -0.0033(6) 0.0033(5)
C5 0.0370(9) 0.0294(9) 0.0349(8) 0.000 -0.0050(7) 0.000
C6 0.0304(8) 0.0282(8) 0.0300(8) 0.000 -0.0047(6) 0.000
C7 0.0327(6) 0.0323(6) 0.0266(5) -0.0025(5) 0.0024(4) -0.0004(5)
C8 0.0334(6) 0.0291(6) 0.0354(6) -0.0036(5) 0.0058(5) -0.0004(5)
C9 0.0364(6) 0.0340(7) 0.0393(6) -0.0015(5) 0.0024(5) -0.0027(5)
C10 0.0346(7) 0.0444(8) 0.0447(7) 0.0002(5) 0.0017(5) 0.0042(6)
C11 0.0394(7) 0.0388(7) 0.0507(7) 0.0082(5) 0.0140(6) 0.0090(6)
C12 0.0502(8) 0.0351(7) 0.0528(8) 0.0026(6) 0.0129(6) -0.0074(6)
C13 0.0385(7) 0.0377(7) 0.0464(7) -0.0029(5) 0.0036(5) -0.0085(6)
C14 0.0384(7) 0.0536(8) 0.0463(7) -0.0059(6) 0.0094(6) 0.0084(6)
C15 0.0469(8) 0.0731(11) 0.0686(10) 0.0035(7) 0.0238(7) 0.0044(8)

loop_
_atom_type_symbol
_atom_type_description
_atom_type_scat_dispersion_real
_atom_type_scat_dispersion_imag
_atom_type_scat_source
C C 0.0181 0.0091 'International Tables Vol C Tables 4.2.6.8 and 6.1.1.4'
H H 0.0000 0.0000 'International Tables Vol C Tables 4.2.6.8 and 6.1.1.4'
O O 0.0492 0.0322 'International Tables Vol C Tables 4.2.6.8 and 6.1.1.4'
N N 0.0311 0.0180 'International Tables Vol C Tables 4.2.6.8 and 6.1.1.4'

loop_
_geom_angle_atom_site_label_1
_geom_angle_atom_site_label_2
_geom_angle_atom_site_label_3
_geom_angle_site_symmetry_1
_geom_angle_site_symmetry_3
_geom_angle
C2 O2 C14 . . 120.70(11)
O4 N1 O3 . . 123.69(14)
O4 N1 C11 . . 118.84(14)
O3 N1 C11 . . 117.46(15)
C2 C1 C6 . . 120.28(12)
C2 C1 C7 . . 116.77(10)
C6 C1 C7 . . 122.12(11)
O2 C2 C1 . . 115.43(11)
O2 C2 C3 . . 123.23(11)
C1 C2 C3 . . 121.22(12)
C4 C3 C2 . . 119.13(12)
C4 C3 H3 . . 120.4
C2 C3 H3 . . 120.4
C3 C4 C5 . . 122.13(12)
C3 C4 H4 . . 118.9
C5 C4 H4 . . 118.9
C4 C5 C4 2_655 . 121.13(16)
C4 C5 C6 2_655 . 119.43(8)
C4 C5 C6 . . 119.43(8)
C1 C6 C1 . 2_655 124.45(15)
C1 C6 C5 . . 117.77(7)
C1 C6 C5 2_655 . 117.77(7)
O1 C7 C1 . . 120.12(10)
O1 C7 C8 . . 119.87(11)
C1 C7 C8 . . 120.00(9)
C13 C8 C9 . . 119.81(12)
C13 C8 C7 . . 118.22(11)
C9 C8 C7 . . 121.96(11)
C10 C9 C8 . . 120.65(12)
C10 C9 H9 . . 119.7
C8 C9 H9 . . 119.7
C9 C10 C11 . . 118.03(12)
C9 C10 H10 . . 121.0
C11 C10 H10 . . 121.0
C12 C11 C10 . . 122.71(12)
C12 C11 N1 . . 118.54(13)
C10 C11 N1 . . 118.75(13)
C11 C12 C13 . . 118.37(12)
C11 C12 H12 . . 120.8
C13 C12 H12 . . 120.8
C12 C13 C8 . . 120.41(12)
C12 C13 H13 . . 119.8
C8 C13 H13 . . 119.8
O2 C14 C15 . . 105.65(12)
O2 C14 H14A . . 110.6
C15 C14 H14A . . 110.6
O2 C14 H14B . . 110.6
C15 C14 H14B . . 110.6
H14A C14 H14B . . 108.7
C14 C15 H15A . . 109.5
C14 C15 H15B . . 109.5
H15A C15 H15B . . 109.5
C14 C15 H15C . . 109.5
H15A C15 H15C . . 109.5
H15B C15 H15C . . 109.5

loop_
_geom_bond_atom_site_label_1
_geom_bond_atom_site_label_2
_geom_bond_site_symmetry_2
_geom_bond_distance
O1 C7 . 1.2181(14)
O2 C2 . 1.3546(15)
O2 C14 . 1.4298(15)
O3 N1 . 1.224(2)
O4 N1 . 1.2188(19)
N1 C11 . 1.4698(17)
C1 C2 . 1.3872(17)
C1 C6 . 1.4278(14)
C1 C7 . 1.4997(17)
C2 C3 . 1.4116(19)
C3 C4 . 1.3584(19)
C3 H3 . 0.9500
C4 C5 . 1.4105(15)
C4 H4 . 0.9500
C5 C4 2_655 1.4105(15)
C5 C6 . 1.433(2)
C6 C1 2_655 1.4278(14)
C7 C8 . 1.4970(16)
C8 C13 . 1.3903(17)
C8 C9 . 1.3904(17)
C9 C10 . 1.3813(18)
C9 H9 . 0.9500
C10 C11 . 1.385(2)
C10 H10 . 0.9500
C11 C12 . 1.381(2)
C12 C13 . 1.3809(19)
C12 H12 . 0.9500
C13 H13 . 0.9500
C14 C15 . 1.500(2)
C14 H14A . 0.9900
C14 H14B . 0.9900
C15 H15A . 0.9800
C15 H15B . 0.9800
C15 H15C . 0.9800

loop_
_geom_hbond_atom_site_label_D
_geom_hbond_atom_site_label_H
_geom_hbond_atom_site_label_A
_geom_hbond_site_symmetry_A
_geom_hbond_distance_DH
_geom_hbond_distance_HA
_geom_hbond_distance_DA
_geom_hbond_angle_DHA
_geom_hbond_publ_flag
C13 H13 O1 3_655 0.95 2.50 3.2129(17) 132 y
C10 H10 O3 6_655 0.95 2.59 3.360(2) 138 y
C14 H14B Cg1 4_554 0.99 2.81 3.6284(15) 140 y
C14 H14B Cg2 3_556 0.99 2.81 3.6284(15) 140 y

loop_
_geom_torsion_atom_site_label_1
_geom_torsion_atom_site_label_2
_geom_torsion_atom_site_label_3
_geom_torsion_atom_site_label_4
_geom_torsion_site_symmetry_1
_geom_torsion_site_symmetry_4
_geom_torsion
C14 O2 C2 C1 . . -173.03(10)
C14 O2 C2 C3 . . 10.93(18)
C6 C1 C2 O2 . . -176.93(8)
C7 C1 C2 O2 . . -7.18(14)
C6 C1 C2 C3 . . -0.81(16)
C7 C1 C2 C3 . . 168.94(11)
O2 C2 C3 C4 . . 174.63(11)
C1 C2 C3 C4 . . -1.18(18)
C2 C3 C4 C5 . . 1.68(18)
C3 C4 C5 C4 . 2_655 179.81(13)
C3 C4 C5 C6 . . -0.19(13)
C2 C1 C6 C1 . 2_655 -177.76(11)
C7 C1 C6 C1 . 2_655 13.05(7)
C2 C1 C6 C5 . . 2.24(11)
C7 C1 C6 C5 . . -166.95(7)
C4 C5 C6 C1 2_655 . 178.24(8)
C4 C5 C6 C1 . . -1.76(8)
C4 C5 C6 C1 2_655 2_655 -1.76(8)
C4 C5 C6 C1 . 2_655 178.24(8)
C2 C1 C7 O1 . . -120.50(12)
C6 C1 C7 O1 . . 49.05(15)
C2 C1 C7 C8 . . 58.11(14)
C6 C1 C7 C8 . . -132.34(10)
O1 C7 C8 C13 . . 26.83(17)
C1 C7 C8 C13 . . -151.79(11)
O1 C7 C8 C9 . . -151.86(12)
C1 C7 C8 C9 . . 29.52(17)
C13 C8 C9 C10 . . -1.34(19)
C7 C8 C9 C10 . . 177.33(11)
C8 C9 C10 C11 . . 1.42(19)
C9 C10 C11 C12 . . -0.4(2)
C9 C10 C11 N1 . . 178.57(12)
O4 N1 C11 C12 . . -175.30(14)
O3 N1 C11 C12 . . 3.6(2)
O4 N1 C11 C10 . . 5.7(2)
O3 N1 C11 C10 . . -175.35(14)
C10 C11 C12 C13 . . -0.8(2)
N1 C11 C12 C13 . . -179.72(12)
C11 C12 C13 C8 . . 0.9(2)
C9 C8 C13 C12 . . 0.2(2)
C7 C8 C13 C12 . . -178.56(12)
C2 O2 C14 C15 . . 169.06(11)
